data_2013026
loop_
_publ_author_name
'Chisholm, Greig'
'Kennedy, Alan R.'
'Beaton, Laura'
'Brook, Eve'

_publ_section_title
;
 Structural motifs in acetoacetanilides: the effect of a fluorine
 substituent
;
_journal_issue 11
_journal_name_full 'Acta Crystallographica Section C'
_journal_page_first o645
_journal_page_last o648
_journal_paper_doi 10.1107/S0108270102016086
_journal_volume 58
_journal_year 2002
_chemical_formula_moiety 'C10 H10 F N O2'
_chemical_formula_sum 'C10 H10 F N O2'
_chemical_formula_weight 195.19
_chemical_name_systematic
;
4'-fluoroacetoacetanilide
;
_space_group_IT_number 14
_symmetry_cell_setting monoclinic
_symmetry_space_group_name_Hall '-P 2ybc'
_symmetry_space_group_name_H-M 'P 1 21/c 1'
_atom_sites_solution_hydrogens geom
_atom_sites_solution_primary direct
_atom_sites_solution_secondary difmap
_audit_creation_method SHELXL97
_cell_angle_alpha 90
_cell_angle_beta 93.0210(10)
_cell_angle_gamma 90
_cell_formula_units_Z 8
_cell_length_a 4.98110(10)
_cell_length_b 20.7383(4)
_cell_length_c 18.4869(5)
_cell_measurement_reflns_used 4374
_cell_measurement_temperature 150(2)
_cell_measurement_theta_max 27.48
_cell_measurement_theta_min 2.55
_cell_volume 1907.03(7)
_computing_cell_refinement 'DENZO and COLLECT'
_computing_data_collection 'DENZO (Otwinowski & Minor, 1997) and COLLECT (Nonius, 1998)'
_computing_data_reduction 'DENZO and COLLECT'
_computing_molecular_graphics 'ORTEPII (Johnson, 1976)'
_computing_publication_material SHELXL97
_computing_structure_refinement 'SHELXL97 (Sheldrick, 1997)'
_computing_structure_solution 'SHELXS97 (Sheldrick, 1997)'
_diffrn_ambient_temperature 150(2)
_diffrn_measured_fraction_theta_full 0.970
_diffrn_measured_fraction_theta_max 0.970
_diffrn_measurement_device_type 'Nonius KappaCCD area-detector'
_diffrn_measurement_method '\f and \w'
_diffrn_radiation_monochromator graphite
_diffrn_radiation_source 'fine-focus sealed tube'
_diffrn_radiation_type MoK\a
_diffrn_radiation_wavelength 0.71073
_diffrn_reflns_av_R_equivalents 0.035
_diffrn_reflns_av_sigmaI/netI 0.055
_diffrn_reflns_limit_h_max 6
_diffrn_reflns_limit_h_min 0
_diffrn_reflns_limit_k_max 26
_diffrn_reflns_limit_k_min -26
_diffrn_reflns_limit_l_max 23
_diffrn_reflns_limit_l_min -23
_diffrn_reflns_number 8284
_diffrn_reflns_theta_full 27.49
_diffrn_reflns_theta_max 27.49
_diffrn_reflns_theta_min 2.95
_diffrn_standards_decay_% 0
_diffrn_standards_number 0
_exptl_absorpt_coefficient_mu 0.108
_exptl_absorpt_correction_type none
_exptl_crystal_colour colourless
_exptl_crystal_density_diffrn 1.360
_exptl_crystal_density_meas ?
_exptl_crystal_density_method 'not measured'
_exptl_crystal_description 'cut needle'
_exptl_crystal_F_000 816
_exptl_crystal_size_max 0.60
_exptl_crystal_size_mid 0.20
_exptl_crystal_size_min 0.03
_refine_diff_density_max 0.21
_refine_diff_density_min -0.22
_refine_ls_extinction_method none
_refine_ls_goodness_of_fit_ref 1.026
_refine_ls_hydrogen_treatment mixed
_refine_ls_matrix_type full
_refine_ls_number_parameters 263
_refine_ls_number_reflns 4372
_refine_ls_number_restraints 0
_refine_ls_restrained_S_all 1.026
_refine_ls_R_factor_all 0.093
_refine_ls_R_factor_gt 0.046
_refine_ls_shift/su_max 0.001
_refine_ls_shift/su_mean 0.000
_refine_ls_structure_factor_coef Fsqd
_refine_ls_weighting_details 'calc w = 1/[\s^2^(Fo^2^)+(0.0486P)^2^+0.3055P] where P=(Fo^2^+2Fc^2^)/3'
_refine_ls_weighting_scheme calc
_refine_ls_wR_factor_gt 0.097
_refine_ls_wR_factor_ref 0.113
_reflns_number_gt 2728
_reflns_number_total 4372
_reflns_threshold_expression I>2\s(I)
_cod_data_source_file gd1216.cif
_cod_data_source_block IV
_cod_depositor_comments
;
The following automatic conversions were performed:

'_exptl_crystal_density_meas' value 'not measured' was changed to '?'
- the value is perceived as not measured.

Automatic conversion script
Id: cif_fix_values 3008 2015-01-20 13:52:24Z robertas 
;
_cod_original_sg_symbol_H-M 'P 21/c'
_cod_database_code 2013026
_cod_database_fobs_code 2013026

loop_
_symmetry_equiv_pos_as_xyz
'x, y, z'
'-x, y+1/2, -z+1/2'
'-x, -y, -z'
'x, -y-1/2, z-1/2'

loop_
_atom_site_label
_atom_site_fract_x
_atom_site_fract_y
_atom_site_fract_z
_atom_site_U_iso_or_equiv
_atom_site_adp_type
_atom_site_calc_flag
_atom_site_refinement_flags
_atom_site_occupancy
_atom_site_disorder_assembly
_atom_site_disorder_group
_atom_site_type_symbol
F1 0.1874(2) -0.01606(5) 0.71536(6) 0.0515(3) Uani d . 1 . . F
F2 1.0148(2) 0.46448(6) 0.60064(6) 0.0530(3) Uani d . 1 . . F
O1 0.9201(2) 0.31809(6) 0.81717(8) 0.0461(4) Uani d . 1 . . O
O2 1.0559(2) 0.17888(6) 0.86595(6) 0.0364(3) Uani d . 1 . . O
O3 0.2814(3) 0.13101(8) 0.49571(9) 0.0657(5) Uani d . 1 . . O
O4 0.1370(2) 0.23385(6) 0.61212(6) 0.0350(3) Uani d . 1 . . O
N1 0.9707(3) 0.17207(7) 0.74406(8) 0.0280(3) Uani d . 1 . . N
N2 0.2276(3) 0.29041(7) 0.51023(8) 0.0286(3) Uani d . 1 . . N
C1 1.3117(3) 0.37529(9) 0.78825(11) 0.0398(5) Uani d . 1 . . C
H1A 1.3244 0.3822 0.7361 0.060 Uiso calc R 1 . . H
H1B 1.4925 0.3704 0.8111 0.060 Uiso calc R 1 . . H
H1C 1.2227 0.4124 0.8095 0.060 Uiso calc R 1 . . H
C2 1.1525(3) 0.31581(8) 0.80048(9) 0.0286(4) Uani d . 1 . . C
C3 1.2890(3) 0.25125(8) 0.79085(9) 0.0283(4) Uani d . 1 . . C
H3A 1.3519 0.2480 0.7411 0.034 Uiso calc R 1 . . H
H3B 1.4477 0.2479 0.8252 0.034 Uiso calc R 1 . . H
C4 1.0979(3) 0.19680(8) 0.80404(9) 0.0270(4) Uani d . 1 . . C
C5 0.7702(3) 0.12322(8) 0.74025(8) 0.0256(4) Uani d . 1 . . C
C6 0.7142(4) 0.08381(9) 0.79735(9) 0.0368(4) Uani d . 1 . . C
H6 0.8108 0.0888 0.8427 0.044 Uiso calc R 1 . . H
C7 0.5166(4) 0.03679(9) 0.78881(10) 0.0407(5) Uani d . 1 . . C
H7 0.4771 0.0094 0.8280 0.049 Uiso calc R 1 . . H
C8 0.3803(3) 0.03054(9) 0.72346(10) 0.0345(4) Uani d . 1 . . C
C9 0.4310(4) 0.06848(10) 0.66580(10) 0.0430(5) Uani d . 1 . . C
H9 0.3345 0.0627 0.6206 0.052 Uiso calc R 1 . . H
C10 0.6262(3) 0.11563(9) 0.67451(9) 0.0384(5) Uani d . 1 . . C
H10 0.6621 0.1431 0.6351 0.046 Uiso calc R 1 . . H
C11 -0.1344(4) 0.08412(9) 0.45956(12) 0.0467(5) Uani d . 1 . . C
H11A -0.0231 0.0489 0.4424 0.070 Uiso calc R 1 . . H
H11B -0.2555 0.0993 0.4197 0.070 Uiso calc R 1 . . H
H11C -0.2405 0.0686 0.4992 0.070 Uiso calc R 1 . . H
C12 0.0416(3) 0.13803(9) 0.48593(9) 0.0351(4) Uani d . 1 . . C
C13 -0.0893(3) 0.20255(8) 0.50039(9) 0.0298(4) Uani d . 1 . . C
H13A -0.1350 0.2246 0.4539 0.036 Uiso calc R 1 . . H
H13B -0.2577 0.1956 0.5254 0.036 Uiso calc R 1 . . H
C14 0.0998(3) 0.24434(8) 0.54685(9) 0.0272(4) Uani d . 1 . . C
C15 0.4270(3) 0.33405(8) 0.53680(8) 0.0270(4) Uani d . 1 . . C
C16 0.5582(3) 0.32950(9) 0.60445(9) 0.0360(4) Uani d . 1 . . C
H16 0.5132 0.2958 0.6365 0.043 Uiso calc R 1 . . H
C17 0.7553(3) 0.37394(9) 0.62576(10) 0.0391(5) Uani d . 1 . . C
H17 0.8437 0.3713 0.6725 0.047 Uiso calc R 1 . . H
C18 0.8198(3) 0.42101(9) 0.57919(10) 0.0359(4) Uani d . 1 . . C
C19 0.6977(4) 0.42670(10) 0.51170(10) 0.0468(5) Uani d . 1 . . C
H19 0.7480 0.4600 0.4798 0.056 Uiso calc R 1 . . H
C20 0.5000(4) 0.38311(9) 0.49074(10) 0.0424(5) Uani d . 1 . . C
H20 0.4122 0.3867 0.4440 0.051 Uiso calc R 1 . . H
H1N 1.012(3) 0.1881(9) 0.7014(10) 0.034(5) Uiso d . 1 . . H
H2N 0.178(3) 0.2956(9) 0.4644(11) 0.036(5) Uiso d . 1 . . H

loop_
_atom_site_aniso_label
_atom_site_aniso_U_11
_atom_site_aniso_U_22
_atom_site_aniso_U_33
_atom_site_aniso_U_12
_atom_site_aniso_U_13
_atom_site_aniso_U_23
F1 0.0435(6) 0.0401(7) 0.0708(8) -0.0167(5) 0.0005(5) -0.0092(6)
F2 0.0561(7) 0.0519(8) 0.0511(7) -0.0256(6) 0.0039(5) -0.0096(6)
O1 0.0258(7) 0.0412(8) 0.0721(10) 0.0028(6) 0.0112(6) 0.0058(7)
O2 0.0486(7) 0.0381(8) 0.0221(6) -0.0084(6) -0.0017(5) 0.0008(5)
O3 0.0300(8) 0.0649(11) 0.1011(13) 0.0088(7) -0.0071(7) -0.0276(9)
O4 0.0387(7) 0.0434(8) 0.0227(7) -0.0092(6) -0.0006(5) 0.0078(5)
N1 0.0331(8) 0.0309(9) 0.0203(7) -0.0050(6) 0.0036(6) 0.0005(6)
N2 0.0334(8) 0.0331(9) 0.0192(8) -0.0037(6) -0.0018(6) 0.0035(6)
C1 0.0304(10) 0.0319(11) 0.0571(13) 0.0004(8) 0.0009(8) -0.0009(9)
C2 0.0253(9) 0.0310(11) 0.0290(9) 0.0000(7) -0.0042(6) 0.0008(7)
C3 0.0261(8) 0.0302(10) 0.0285(9) -0.0014(7) 0.0001(7) -0.0022(7)
C4 0.0285(8) 0.0276(10) 0.0249(9) 0.0021(7) 0.0010(6) -0.0025(7)
C5 0.0280(8) 0.0232(10) 0.0259(9) 0.0006(7) 0.0025(6) -0.0025(7)
C6 0.0445(10) 0.0370(11) 0.0286(10) -0.0098(9) -0.0025(7) 0.0018(8)
C7 0.0502(11) 0.0355(12) 0.0370(11) -0.0127(9) 0.0073(8) 0.0026(9)
C8 0.0286(9) 0.0252(10) 0.0497(12) -0.0045(7) 0.0035(8) -0.0082(8)
C9 0.0453(11) 0.0437(13) 0.0385(11) -0.0102(9) -0.0114(8) -0.0039(9)
C10 0.0468(11) 0.0404(12) 0.0274(10) -0.0095(9) -0.0031(8) 0.0049(8)
C11 0.0444(11) 0.0359(12) 0.0593(13) -0.0001(9) -0.0001(9) -0.0036(10)
C12 0.0335(10) 0.0410(12) 0.0306(10) 0.0010(8) 0.0014(7) -0.0009(8)
C13 0.0273(8) 0.0358(11) 0.0260(9) -0.0013(8) -0.0007(6) 0.0024(8)
C14 0.0260(8) 0.0310(10) 0.0245(9) 0.0023(7) 0.0020(6) 0.0027(7)
C15 0.0277(9) 0.0284(10) 0.0251(9) 0.0024(7) 0.0043(7) -0.0008(7)
C16 0.0390(10) 0.0403(12) 0.0284(10) -0.0069(9) -0.0021(7) 0.0075(8)
C17 0.0395(10) 0.0471(13) 0.0302(10) -0.0078(9) -0.0026(8) -0.0001(9)
C18 0.0354(10) 0.0340(11) 0.0387(11) -0.0086(8) 0.0054(8) -0.0100(9)
C19 0.0624(13) 0.0410(13) 0.0372(11) -0.0179(10) 0.0044(9) 0.0079(9)
C20 0.0540(12) 0.0438(13) 0.0287(10) -0.0139(10) -0.0033(8) 0.0084(9)

loop_
_atom_type_symbol
_atom_type_description
_atom_type_scat_dispersion_real
_atom_type_scat_dispersion_imag
_atom_type_scat_source
F F 0.0171 0.0103 'International Tables Vol C Tables 4.2.6.8 and 6.1.1.4'
O O 0.0106 0.0060 'International Tables Vol C Tables 4.2.6.8 and 6.1.1.4'
N N 0.0061 0.0033 'International Tables Vol C Tables 4.2.6.8 and 6.1.1.4'
C C 0.0033 0.0016 'International Tables Vol C Tables 4.2.6.8 and 6.1.1.4'
H H 0.0000 0.0000 'International Tables Vol C Tables 4.2.6.8 and 6.1.1.4'

loop_
_geom_angle_atom_site_label_1
_geom_angle_atom_site_label_2
_geom_angle_atom_site_label_3
_geom_angle
_geom_angle_publ_flag
C4 N1 C5 127.60(14) y
C4 N1 H1N 117.8(12) ?
C5 N1 H1N 114.6(11) ?
C14 N2 C15 128.37(14) y
C14 N2 H2N 117.2(12) ?
C15 N2 H2N 114.4(12) ?
C2 C1 H1A 109.5 ?
C2 C1 H1B 109.5 ?
H1A C1 H1B 109.5 ?
C2 C1 H1C 109.5 ?
H1A C1 H1C 109.5 ?
H1B C1 H1C 109.5 ?
O1 C2 C1 121.89(16) ?
O1 C2 C3 120.23(15) ?
C1 C2 C3 117.88(14) ?
C4 C3 C2 110.61(13) y
C4 C3 H3A 109.5 ?
C2 C3 H3A 109.5 ?
C4 C3 H3B 109.5 ?
C2 C3 H3B 109.5 ?
H3A C3 H3B 108.1 ?
O2 C4 N1 123.60(16) ?
O2 C4 C3 121.12(14) ?
N1 C4 C3 115.21(14) y
C6 C5 C10 119.25(16) ?
C6 C5 N1 123.77(14) ?
C10 C5 N1 116.98(15) ?
C5 C6 C7 120.09(16) ?
C5 C6 H6 120.0 ?
C7 C6 H6 120.0 ?
C8 C7 C6 119.03(17) ?
C8 C7 H7 120.5 ?
C6 C7 H7 120.5 ?
C7 C8 C9 122.46(16) y
C9 C8 F1 118.85(16) ?
C7 C8 F1 118.69(17) ?
C8 C9 C10 118.48(17) ?
C8 C9 H9 120.8 ?
C10 C9 H9 120.8 ?
C9 C10 C5 120.68(17) ?
C9 C10 H10 119.7 ?
C5 C10 H10 119.7 ?
C12 C11 H11A 109.5 ?
C12 C11 H11B 109.5 ?
H11A C11 H11B 109.5 ?
C12 C11 H11C 109.5 ?
H11A C11 H11C 109.5 ?
H11B C11 H11C 109.5 ?
O3 C12 C11 121.33(18) ?
O3 C12 C13 120.69(17) ?
C11 C12 C13 117.98(15) ?
C14 C13 C12 110.15(13) y
C14 C13 H13A 109.6 ?
C12 C13 H13A 109.6 ?
C14 C13 H13B 109.6 ?
C12 C13 H13B 109.6 ?
H13A C13 H13B 108.1 ?
O4 C14 N2 124.49(15) ?
O4 C14 C13 120.82(15) ?
N2 C14 C13 114.62(14) y
C16 C15 C20 118.58(16) ?
C16 C15 N2 124.10(15) ?
C20 C15 N2 117.29(14) ?
C15 C16 C17 120.30(16) ?
C15 C16 H16 119.9 ?
C17 C16 H16 119.9 ?
C18 C17 C16 119.14(16) ?
C18 C17 H17 120.4 ?
C16 C17 H17 120.4 ?
C17 C18 C19 122.40(17) y
C17 C18 F2 118.69(16) ?
C19 C18 F2 118.90(17) ?
C18 C19 C20 118.56(18) ?
C18 C19 H19 120.7 ?
C20 C19 H19 120.7 ?
C19 C20 C15 121.01(17) ?
C19 C20 H20 119.5 ?
C15 C20 H20 119.5 ?

loop_
_geom_bond_atom_site_label_1
_geom_bond_atom_site_label_2
_geom_bond_site_symmetry_2
_geom_bond_distance
_geom_bond_publ_flag
F1 C8 . 1.3655(19) y
F2 C18 . 1.3685(19) y
O1 C2 . 1.2146(19) y
O2 C4 . 1.2317(19) y
O3 C12 . 1.208(2) y
O4 C14 . 1.2304(18) y
N1 C4 . 1.349(2) y
N1 C5 . 1.422(2) y
N1 H1N . 0.889(18) ?
N2 C14 . 1.350(2) y
N2 C15 . 1.413(2) y
N2 H2N . 0.876(19) ?
C1 C2 . 1.490(2) ?
C1 H1A . 0.9800 ?
C1 H1B . 0.9800 ?
C1 H1C . 0.9800 ?
C2 C3 . 1.517(2) ?
C3 C4 . 1.505(2) ?
C3 H3A . 0.9900 ?
C3 H3B . 0.9900 ?
C5 C6 . 1.375(2) ?
C5 C10 . 1.387(2) ?
C6 C7 . 1.389(2) ?
C6 H6 . 0.9500 ?
C7 C8 . 1.360(3) ?
C7 H7 . 0.9500 ?
C8 C9 . 1.359(3) ?
C9 C10 . 1.382(2) ?
C9 H9 . 0.9500 ?
C10 H10 . 0.9500 ?
C11 C12 . 1.487(3) ?
C11 H11A . 0.9800 ?
C11 H11B . 0.9800 ?
C11 H11C . 0.9800 ?
C12 C13 . 1.518(3) ?
C13 C14 . 1.513(2) ?
C13 H13A . 0.9900 ?
C13 H13B . 0.9900 ?
C15 C16 . 1.383(2) ?
C15 C20 . 1.387(2) ?
C16 C17 . 1.388(2) ?
C16 H16 . 0.9500 ?
C17 C18 . 1.351(3) ?
C17 H17 . 0.9500 ?
C18 C19 . 1.364(3) ?
C19 C20 . 1.377(3) ?
C19 H19 . 0.9500 ?
C20 H20 . 0.9500 ?

loop_
_geom_hbond_atom_site_label_D
_geom_hbond_atom_site_label_H
_geom_hbond_atom_site_label_A
_geom_hbond_site_symmetry_A
_geom_hbond_distance_DH
_geom_hbond_distance_HA
_geom_hbond_distance_DA
_geom_hbond_angle_DHA
N1 H1N O4 1_655 0.89(2) 2.03(2) 2.914(2) 172.0(16)
N2 H2N O2 4_465 0.88(2) 1.96(2) 2.830(2) 171.2(18)

loop_
_geom_torsion_atom_site_label_1
_geom_torsion_atom_site_label_2
_geom_torsion_atom_site_label_3
_geom_torsion_atom_site_label_4
_geom_torsion
_geom_torsion_publ_flag
O1 C2 C3 C4 0.5(2) y
C1 C2 C3 C4 -179.02(15) ?
C5 N1 C4 O2 0.7(3) y
C5 N1 C4 C3 -176.31(14) ?
C2 C3 C4 O2 -81.11(19) y
C2 C3 C4 N1 95.98(17) ?
C4 N1 C5 C6 -14.2(3) y
C4 N1 C5 C10 166.01(16) y
C10 C5 C6 C7 0.4(3) ?
N1 C5 C6 C7 -179.36(16) ?
C5 C6 C7 C8 -0.1(3) ?
C6 C7 C8 C9 0.3(3) ?
C6 C7 C8 F1 179.61(15) ?
C7 C8 C9 C10 -0.8(3) ?
F1 C8 C9 C10 179.86(16) ?
C8 C9 C10 C5 1.1(3) ?
C6 C5 C10 C9 -0.9(3) ?
N1 C5 C10 C9 178.83(16) ?
O3 C12 C13 C14 -16.8(2) y
C11 C12 C13 C14 163.15(16) ?
C15 N2 C14 O4 1.4(3) y
C15 N2 C14 C13 -175.66(15) ?
C12 C13 C14 O4 -75.38(19) y
C12 C13 C14 N2 101.76(17) ?
C14 N2 C15 C16 11.2(3) y
C14 N2 C15 C20 -170.91(16) y
C20 C15 C16 C17 1.0(3) ?
N2 C15 C16 C17 178.89(16) ?
C15 C16 C17 C18 -1.0(3) ?
C16 C17 C18 C19 0.1(3) ?
C16 C17 C18 F2 -179.85(16) ?
C17 C18 C19 C20 0.6(3) ?
F2 C18 C19 C20 -179.43(17) ?
C18 C19 C20 C15 -0.5(3) ?
C16 C15 C20 C19 -0.3(3) ?
N2 C15 C20 C19 -178.31(17) ?

loop_
_cod_related_entry_id
_cod_related_entry_database
_cod_related_entry_code
1 ChemSpider 1217718
